data_7019611
loop_
_publ_author_name
'Tan, Yong Leng Kelvin'
'Pigeon, Pascal'
'Top, Siden'
'Labb\'e, Eric'
'Buriez, Olivier'
'Hillard, Elizabeth A.'
'Vessi\`eres, Anne'
'Amatore, Christian'
'Leong, Weng Kee'
'Jaouen, G\'erard'

_publ_section_title
;
 Ferrocenyl catechols: synthesis, oxidation chemistry and
 anti-proliferative effects on MDA-MB-231 breast cancer cells.
;
_journal_issue 25
_journal_name_full 'Dalton transactions (Cambridge, England : 2003)'
_journal_page_first 7537
_journal_page_last 7549
_journal_paper_doi 10.1039/c2dt30700f
_journal_volume 41
_journal_year 2012
_chemical_formula_moiety 'C31 H26 Fe O2'
_chemical_formula_sum 'C31 H26 Fe O2'
_chemical_formula_weight 486.37
_chemical_name_systematic
;
?
;
_space_group_IT_number 2
_symmetry_cell_setting triclinic
_symmetry_space_group_name_Hall '-P 1'
_symmetry_space_group_name_H-M 'P -1'
_atom_sites_solution_hydrogens geom
_atom_sites_solution_primary direct
_atom_sites_solution_secondary difmap
_audit_creation_method SHELXL-97
_cell_angle_alpha 71.0240(10)
_cell_angle_beta 81.4350(10)
_cell_angle_gamma 66.1580(10)
_cell_formula_units_Z 2
_cell_length_a 9.4498(2)
_cell_length_b 11.5084(2)
_cell_length_c 12.0193(2)
_cell_measurement_reflns_used 7281
_cell_measurement_temperature 103(2)
_cell_measurement_theta_max 30.74
_cell_measurement_theta_min 2.63
_cell_volume 1130.37(4)
_computing_cell_refinement 'Bruker SAINT'
_computing_data_collection 'Bruker APEX2'
_computing_data_reduction 'Bruker SAINT'
_computing_molecular_graphics 'Bruker SHELXTL'
_computing_publication_material 'Bruker SHELXTL'
_computing_structure_refinement 'SHELXL-97 (Sheldrick, 2008)'
_computing_structure_solution 'SHELXS-97 (Sheldrick, 2008)'
_diffrn_ambient_temperature 103(2)
_diffrn_measured_fraction_theta_full 0.998
_diffrn_measured_fraction_theta_max 0.998
_diffrn_measurement_device_type 'Bruker APEX-II CCD'
_diffrn_measurement_method '\f and \w scans'
_diffrn_radiation_monochromator graphite
_diffrn_radiation_source 'fine-focus sealed tube'
_diffrn_radiation_type MoK\a
_diffrn_radiation_wavelength 0.71073
_diffrn_reflns_av_R_equivalents 0.0309
_diffrn_reflns_av_sigmaI/netI 0.0423
_diffrn_reflns_limit_h_max 11
_diffrn_reflns_limit_h_min -11
_diffrn_reflns_limit_k_max 14
_diffrn_reflns_limit_k_min -14
_diffrn_reflns_limit_l_max 14
_diffrn_reflns_limit_l_min -15
_diffrn_reflns_number 19666
_diffrn_reflns_theta_full 26.37
_diffrn_reflns_theta_max 26.37
_diffrn_reflns_theta_min 2.02
_exptl_absorpt_coefficient_mu 0.695
_exptl_absorpt_correction_T_max 0.9595
_exptl_absorpt_correction_T_min 0.7685
_exptl_absorpt_correction_type multi-scan
_exptl_absorpt_process_details SADABS
_exptl_crystal_colour red
_exptl_crystal_density_diffrn 1.429
_exptl_crystal_density_method 'not measured'
_exptl_crystal_description plate
_exptl_crystal_F_000 508
_exptl_crystal_size_max 0.40
_exptl_crystal_size_mid 0.40
_exptl_crystal_size_min 0.06
_refine_diff_density_max 0.426
_refine_diff_density_min -0.482
_refine_diff_density_rms 0.125
_refine_ls_extinction_method none
_refine_ls_goodness_of_fit_ref 1.195
_refine_ls_hydrogen_treatment mixed
_refine_ls_matrix_type full
_refine_ls_number_parameters 321
_refine_ls_number_reflns 4609
_refine_ls_number_restraints 1
_refine_ls_restrained_S_all 1.195
_refine_ls_R_factor_all 0.0410
_refine_ls_R_factor_gt 0.0322
_refine_ls_shift/su_max 0.001
_refine_ls_shift/su_mean 0.000
_refine_ls_structure_factor_coef Fsqd
_refine_ls_weighting_details 'calc w=1/[\s^2^(Fo^2^)+(0.0626P)^2^+0.4537P] where P=(Fo^2^+2Fc^2^)/3'
_refine_ls_weighting_scheme calc
_refine_ls_wR_factor_gt 0.0924
_refine_ls_wR_factor_ref 0.1180
_reflns_number_gt 4064
_reflns_number_total 4609
_reflns_threshold_expression >2sigma(I)
_cod_data_source_file c2dt30700f.txt
_cod_data_source_block lwk5s
_cod_depositor_comments
;
The following automatic conversions were performed:

'_symmetry_cell_setting' value 'Triclinic' changed to 'triclinic'
according to /home/saulius/struct/CIF-dictionaries/cif_core.dic
dictionary named 'cif_core.dic' version 2.4.1 from
2010-06-29.

'_exptl_absorpt_correction_type' value 'MULTI-SCAN'
changed to 'multi-scan' according to
/home/saulius/struct/CIF-dictionaries/cif_core.dic dictionary named
'cif_core.dic' version 2.4.1 from 2010-06-29.

Automatic conversion script
Id: cif_fix_values 1891 2012-01-12 08:04:46Z andrius 
;
_cod_original_sg_symbol_H-M P-1
_cod_database_code 7019611

loop_
_symmetry_equiv_pos_as_xyz
'x, y, z'
'-x, -y, -z'

loop_
_atom_site_label
_atom_site_type_symbol
_atom_site_fract_x
_atom_site_fract_y
_atom_site_fract_z
_atom_site_U_iso_or_equiv
_atom_site_adp_type
_atom_site_occupancy
_atom_site_symmetry_multiplicity
_atom_site_calc_flag
_atom_site_refinement_flags
_atom_site_disorder_assembly
_atom_site_disorder_group
Fe1 Fe -0.03518(4) -0.16985(3) 0.73759(3) 0.02024(12) Uani 1 1 d . . .
O1 O 0.67124(18) -0.37009(15) 1.02811(14) 0.0252(3) Uani 1 1 d . . .
C1 C 0.1270(3) 0.0105(2) 0.78529(19) 0.0214(5) Uani 1 1 d . . .
C2 C 0.1086(3) 0.1399(2) 0.73525(18) 0.0199(4) Uani 1 1 d . . .
C10 C 0.0016(3) -0.0398(2) 0.80708(19) 0.0205(4) Uani 1 1 d . . .
C11 C -0.1454(3) 0.0183(2) 0.7509(2) 0.0232(5) Uani 1 1 d . . .
H11 H -0.1805 0.1013 0.6834 0.028 Uiso 1 1 calc R . .
C12 C -0.2338(3) -0.0599(2) 0.8087(2) 0.0252(5) Uani 1 1 d . . .
H12 H -0.3417 -0.0413 0.7894 0.030 Uiso 1 1 calc R . .
C13 C -0.1414(3) -0.1696(2) 0.89881(19) 0.0241(5) Uani 1 1 d . . .
H13 H -0.1729 -0.2419 0.9535 0.029 Uiso 1 1 calc R . .
C14 C 0.0025(3) -0.1585(2) 0.89744(19) 0.0225(5) Uani 1 1 d . . .
H14 H 0.0907 -0.2228 0.9504 0.027 Uiso 1 1 calc R . .
C15 C 0.1386(3) -0.3278(2) 0.6922(2) 0.0295(5) Uani 1 1 d . . .
H15 H 0.2371 -0.3872 0.7351 0.035 Uiso 1 1 calc R . .
C16 C 0.1146(3) -0.2074(2) 0.5990(2) 0.0279(5) Uani 1 1 d . . .
H16 H 0.1937 -0.1675 0.5650 0.034 Uiso 1 1 calc R . .
C17 C -0.0413(3) -0.1537(2) 0.5635(2) 0.0294(5) Uani 1 1 d . . .
H17 H -0.0909 -0.0697 0.4998 0.035 Uiso 1 1 calc R . .
C18 C -0.1148(3) -0.2403(2) 0.6341(2) 0.0306(5) Uani 1 1 d . . .
H18 H -0.2247 -0.2283 0.6286 0.037 Uiso 1 1 calc R . .
C19 C -0.0027(3) -0.3479(2) 0.7128(2) 0.0306(5) Uani 1 1 d . . .
H19 H -0.0211 -0.4241 0.7734 0.037 Uiso 1 1 calc R . .
C21 C 0.2787(2) -0.0889(2) 0.83877(19) 0.0204(4) Uani 1 1 d . . .
C22 C 0.3310(3) -0.0707(2) 0.93257(19) 0.0209(4) Uani 1 1 d . . .
H22 H 0.2749 0.0079 0.9553 0.025 Uiso 1 1 calc R . .
C23 C 0.4629(3) -0.1649(2) 0.99293(19) 0.0224(5) Uani 1 1 d . . .
H23 H 0.4965 -0.1508 1.0564 0.027 Uiso 1 1 calc R . .
C24 C 0.5457(2) -0.2797(2) 0.96039(19) 0.0204(4) Uani 1 1 d . . .
C25 C 0.4991(3) -0.2987(2) 0.8658(2) 0.0234(5) Uani 1 1 d . . .
H25 H 0.5576 -0.3760 0.8418 0.028 Uiso 1 1 calc R . .
C26 C 0.3659(3) -0.2036(2) 0.8064(2) 0.0251(5) Uani 1 1 d . . .
H26 H 0.3339 -0.2174 0.7421 0.030 Uiso 1 1 calc R . .
C27 C 0.7580(3) -0.4894(2) 0.9971(2) 0.0286(5) Uani 1 1 d . . .
H27A H 0.6932 -0.5409 1.0085 0.043 Uiso 1 1 calc R . .
H27B H 0.8488 -0.5421 1.0470 0.043 Uiso 1 1 calc R . .
H27C H 0.7917 -0.4674 0.9144 0.043 Uiso 1 1 calc R . .
C31 C -0.0430(2) 0.2544(2) 0.71372(18) 0.0190(4) Uani 1 1 d . A .
C32 C -0.0686(3) 0.3578(2) 0.60850(19) 0.0212(4) Uani 1 1 d . . .
H32 H 0.0113 0.3541 0.5500 0.025 Uiso 1 1 calc R . .
C33 C -0.2088(3) 0.4658(2) 0.5880(2) 0.0253(5) Uani 1 1 d . A .
H33 H -0.2246 0.5349 0.5158 0.030 Uiso 1 1 calc R . .
C34 C -0.3251(3) 0.4725(2) 0.6730(2) 0.0257(5) Uani 1 1 d . . .
H34 H -0.4218 0.5455 0.6586 0.031 Uiso 0.319(5) 1 calc PR A 1
O2A O -0.4686(3) 0.5690(3) 0.6582(2) 0.0377(8) Uani 0.681(5) 1 d PD A 2
H2A H -0.469(6) 0.605(5) 0.5876(19) 0.057 Uiso 0.681(5) 1 d PD A 2
C35 C -0.3008(3) 0.3726(2) 0.7796(2) 0.0229(5) Uani 1 1 d . A .
H35 H -0.3800 0.3782 0.8388 0.028 Uiso 1 1 calc R . .
C36 C -0.1608(3) 0.2650(2) 0.79916(19) 0.0209(4) Uani 1 1 d . . .
H36 H -0.1448 0.1971 0.8722 0.025 Uiso 1 1 calc R A .
C41 C 0.2463(2) 0.1766(2) 0.69883(18) 0.0204(4) Uani 1 1 d . A .
C42 C 0.2634(3) 0.2738(2) 0.73483(19) 0.0219(4) Uani 1 1 d . . .
H42 H 0.1878 0.3150 0.7863 0.026 Uiso 1 1 calc R . .
C43 C 0.3882(3) 0.3114(2) 0.6971(2) 0.0244(5) Uani 1 1 d . A .
H43 H 0.3993 0.3763 0.7240 0.029 Uiso 1 1 calc R . .
C44 C 0.4971(3) 0.2542(2) 0.6199(2) 0.0284(5) Uani 1 1 d . . .
H44 H 0.5819 0.2812 0.5926 0.034 Uiso 0.681(5) 1 calc PR A 2
O2 O 0.5969(5) 0.2960(5) 0.5613(4) 0.0231(14) Uani 0.319(5) 1 d PD A 1
H2 H 0.6062 0.3476 0.5908 0.035 Uiso 0.319(5) 1 d PRD A 1
C45 C 0.4825(3) 0.1581(2) 0.5827(2) 0.0306(5) Uani 1 1 d . A .
H45 H 0.5574 0.1187 0.5300 0.037 Uiso 1 1 calc R . .
C46 C 0.3588(3) 0.1193(2) 0.6223(2) 0.0261(5) Uani 1 1 d . . .
H46 H 0.3501 0.0524 0.5969 0.031 Uiso 1 1 calc R A .

loop_
_atom_site_aniso_label
_atom_site_aniso_U_11
_atom_site_aniso_U_22
_atom_site_aniso_U_33
_atom_site_aniso_U_23
_atom_site_aniso_U_13
_atom_site_aniso_U_12
Fe1 0.0290(2) 0.01460(18) 0.01688(18) -0.00701(12) -0.00360(13) -0.00509(13)
O1 0.0269(8) 0.0163(7) 0.0266(8) -0.0050(6) -0.0105(7) -0.0002(6)
C1 0.0272(11) 0.0162(10) 0.0194(10) -0.0100(8) -0.0069(9) -0.0010(9)
C2 0.0261(11) 0.0152(10) 0.0172(10) -0.0080(8) -0.0067(9) -0.0020(8)
C10 0.0274(11) 0.0130(10) 0.0195(10) -0.0088(8) -0.0049(9) -0.0016(8)
C11 0.0289(11) 0.0142(10) 0.0252(11) -0.0082(8) -0.0073(9) -0.0027(9)
C12 0.0282(11) 0.0219(11) 0.0261(12) -0.0124(9) -0.0025(10) -0.0052(9)
C13 0.0330(12) 0.0198(11) 0.0199(10) -0.0098(8) 0.0002(9) -0.0077(9)
C14 0.0313(12) 0.0165(10) 0.0172(10) -0.0087(8) -0.0032(9) -0.0029(9)
C15 0.0400(13) 0.0208(11) 0.0273(12) -0.0151(9) -0.0004(10) -0.0050(10)
C16 0.0399(13) 0.0264(12) 0.0226(11) -0.0153(9) 0.0036(10) -0.0129(10)
C17 0.0457(14) 0.0277(12) 0.0187(11) -0.0098(9) -0.0042(10) -0.0144(11)
C18 0.0425(14) 0.0330(13) 0.0264(12) -0.0173(10) -0.0014(11) -0.0173(11)
C19 0.0499(15) 0.0212(11) 0.0256(12) -0.0132(9) 0.0040(11) -0.0153(11)
C21 0.0238(11) 0.0141(10) 0.0200(10) -0.0053(8) -0.0039(9) -0.0027(8)
C22 0.0263(11) 0.0137(10) 0.0202(10) -0.0079(8) -0.0027(9) -0.0021(8)
C23 0.0288(11) 0.0196(11) 0.0185(10) -0.0058(8) -0.0059(9) -0.0069(9)
C24 0.0217(10) 0.0159(10) 0.0195(10) -0.0009(8) -0.0043(9) -0.0049(8)
C25 0.0285(11) 0.0135(10) 0.0247(11) -0.0087(8) -0.0040(9) -0.0011(9)
C26 0.0311(12) 0.0186(11) 0.0239(11) -0.0095(9) -0.0086(10) -0.0025(9)
C27 0.0283(12) 0.0187(11) 0.0311(12) -0.0063(9) -0.0070(10) 0.0001(9)
C31 0.0254(11) 0.0130(10) 0.0194(10) -0.0075(8) -0.0064(9) -0.0040(8)
C32 0.0263(11) 0.0182(10) 0.0190(10) -0.0063(8) -0.0019(9) -0.0072(9)
C33 0.0326(12) 0.0170(10) 0.0211(11) -0.0028(8) -0.0086(10) -0.0040(9)
C34 0.0267(11) 0.0194(11) 0.0272(12) -0.0106(9) -0.0090(10) 0.0008(9)
O2A 0.0357(15) 0.0275(14) 0.0344(15) -0.0165(12) -0.0144(12) 0.0138(11)
C35 0.0259(11) 0.0225(11) 0.0227(11) -0.0119(9) 0.0008(9) -0.0078(9)
C36 0.0317(12) 0.0140(10) 0.0177(10) -0.0068(8) -0.0043(9) -0.0064(9)
C41 0.0251(11) 0.0133(10) 0.0175(10) -0.0041(8) -0.0085(9) 0.0003(8)
C42 0.0230(10) 0.0178(10) 0.0215(10) -0.0095(8) -0.0054(9) 0.0002(8)
C43 0.0296(12) 0.0168(10) 0.0240(11) -0.0060(9) -0.0079(9) -0.0035(9)
C44 0.0317(12) 0.0192(11) 0.0257(12) -0.0022(9) -0.0018(10) -0.0041(9)
O2 0.018(2) 0.023(3) 0.028(3) -0.006(2) -0.001(2) -0.0084(19)
C45 0.0362(13) 0.0237(12) 0.0249(12) -0.0110(9) 0.0051(10) -0.0032(10)
C46 0.0371(13) 0.0180(11) 0.0212(11) -0.0105(9) -0.0041(10) -0.0035(9)

loop_
_atom_type_symbol
_atom_type_description
_atom_type_scat_dispersion_real
_atom_type_scat_dispersion_imag
_atom_type_scat_source
C C 0.0033 0.0016 'International Tables Vol C Tables 4.2.6.8 and 6.1.1.4'
H H 0.0000 0.0000 'International Tables Vol C Tables 4.2.6.8 and 6.1.1.4'
O O 0.0106 0.0060 'International Tables Vol C Tables 4.2.6.8 and 6.1.1.4'
Fe Fe 0.3463 0.8444 'International Tables Vol C Tables 4.2.6.8 and 6.1.1.4'

loop_
_geom_angle_atom_site_label_1
_geom_angle_atom_site_label_2
_geom_angle_atom_site_label_3
_geom_angle
C11 Fe1 C12 40.80(9)
C11 Fe1 C13 68.58(9)
C12 Fe1 C13 40.82(9)
C11 Fe1 C17 105.90(9)
C12 Fe1 C17 116.26(10)
C13 Fe1 C17 150.93(10)
C11 Fe1 C18 122.31(10)
C12 Fe1 C18 102.87(10)
C13 Fe1 C18 116.51(10)
C17 Fe1 C18 40.72(10)
C11 Fe1 C16 120.99(10)
C12 Fe1 C16 152.84(10)
C13 Fe1 C16 166.24(10)
C17 Fe1 C16 40.44(10)
C18 Fe1 C16 68.25(10)
C11 Fe1 C14 68.37(9)
C12 Fe1 C14 68.24(9)
C13 Fe1 C14 40.29(9)
C17 Fe1 C14 166.19(10)
C18 Fe1 C14 153.03(10)
C16 Fe1 C14 130.72(10)
C11 Fe1 C19 159.68(10)
C12 Fe1 C19 122.88(10)
C13 Fe1 C19 106.79(9)
C17 Fe1 C19 68.00(9)
C18 Fe1 C19 40.53(10)
C16 Fe1 C19 67.78(10)
C14 Fe1 C19 121.72(9)
C11 Fe1 C15 157.47(10)
C12 Fe1 C15 161.66(10)
C13 Fe1 C15 127.34(9)
C17 Fe1 C15 68.16(10)
C18 Fe1 C15 68.26(10)
C16 Fe1 C15 40.52(10)
C14 Fe1 C15 112.01(9)
C19 Fe1 C15 40.23(10)
C11 Fe1 C10 40.71(8)
C12 Fe1 C10 68.45(9)
C13 Fe1 C10 68.26(9)
C17 Fe1 C10 127.07(9)
C18 Fe1 C10 161.52(10)
C16 Fe1 C10 111.65(9)
C14 Fe1 C10 40.60(8)
C19 Fe1 C10 157.78(10)
C15 Fe1 C10 124.56(10)
C24 O1 C27 117.03(17)
C2 C1 C10 124.9(2)
C2 C1 C21 119.6(2)
C10 C1 C21 114.95(18)
C1 C2 C31 125.1(2)
C1 C2 C41 120.23(19)
C31 C2 C41 114.66(17)
C11 C10 C14 106.2(2)
C11 C10 C1 129.10(19)
C14 C10 C1 124.6(2)
C11 C10 Fe1 67.59(12)
C14 C10 Fe1 68.43(12)
C1 C10 Fe1 130.96(15)
C12 C11 C10 108.81(19)
C12 C11 Fe1 69.67(12)
C10 C11 Fe1 71.70(12)
C11 C12 C13 107.9(2)
C11 C12 Fe1 69.53(13)
C13 C12 Fe1 69.82(13)
C14 C13 C12 108.2(2)
C14 C13 Fe1 70.35(13)
C12 C13 Fe1 69.36(13)
C13 C14 C10 108.9(2)
C13 C14 Fe1 69.35(13)
C10 C14 Fe1 70.97(12)
C19 C15 C16 107.6(2)
C19 C15 Fe1 69.72(14)
C16 C15 Fe1 69.52(13)
C17 C16 C15 108.1(2)
C17 C16 Fe1 69.34(14)
C15 C16 Fe1 69.96(13)
C16 C17 C18 108.3(2)
C16 C17 Fe1 70.23(13)
C18 C17 Fe1 69.72(13)
C19 C18 C17 107.5(2)
C19 C18 Fe1 70.16(13)
C17 C18 Fe1 69.57(13)
C15 C19 C18 108.6(2)
C15 C19 Fe1 70.05(13)
C18 C19 Fe1 69.31(13)
C26 C21 C22 117.64(19)
C26 C21 C1 123.82(19)
C22 C21 C1 118.38(19)
C23 C22 C21 121.3(2)
C24 C23 C22 119.8(2)
O1 C24 C23 115.81(19)
O1 C24 C25 124.0(2)
C23 C24 C25 120.2(2)
C24 C25 C26 119.5(2)
C21 C26 C25 121.6(2)
C36 C31 C32 117.92(19)
C36 C31 C2 121.36(18)
C32 C31 C2 120.65(19)
C33 C32 C31 121.2(2)
C34 C33 C32 119.8(2)
O2A C34 C33 124.1(2)
O2A C34 C35 115.8(2)
C33 C34 C35 120.1(2)
C36 C35 C34 119.8(2)
C35 C36 C31 121.2(2)
C42 C41 C46 117.8(2)
C42 C41 C2 121.42(19)
C46 C41 C2 120.70(19)
C43 C42 C41 121.3(2)
C42 C43 C44 119.8(2)
O2 C44 C45 112.5(3)
O2 C44 C43 126.2(3)
C45 C44 C43 120.0(2)
C44 C45 C46 119.9(2)
C45 C46 C41 121.1(2)

loop_
_geom_bond_atom_site_label_1
_geom_bond_atom_site_label_2
_geom_bond_distance
Fe1 C11 2.038(2)
Fe1 C12 2.040(2)
Fe1 C13 2.046(2)
Fe1 C17 2.047(2)
Fe1 C18 2.049(2)
Fe1 C16 2.059(2)
Fe1 C14 2.059(2)
Fe1 C19 2.060(2)
Fe1 C15 2.065(2)
Fe1 C10 2.093(2)
O1 C24 1.375(3)
O1 C27 1.425(3)
C1 C2 1.360(3)
C1 C10 1.473(3)
C1 C21 1.499(3)
C2 C31 1.489(3)
C2 C41 1.490(3)
C10 C11 1.438(3)
C10 C14 1.441(3)
C11 C12 1.421(3)
C12 C13 1.425(3)
C13 C14 1.414(3)
C15 C19 1.418(4)
C15 C16 1.428(3)
C16 C17 1.419(4)
C17 C18 1.425(3)
C18 C19 1.423(4)
C21 C26 1.390(3)
C21 C22 1.401(3)
C22 C23 1.386(3)
C23 C24 1.385(3)
C24 C25 1.386(3)
C25 C26 1.392(3)
C31 C36 1.393(3)
C31 C32 1.398(3)
C32 C33 1.389(3)
C33 C34 1.380(3)
C34 O2A 1.353(3)
C34 C35 1.390(3)
C35 C36 1.386(3)
C41 C42 1.395(3)
C41 C46 1.396(3)
C42 C43 1.381(3)
C43 C44 1.385(3)
C44 O2 1.251(5)
C44 C45 1.381(4)
C45 C46 1.382(4)
